data_7045717
loop_
_publ_author_name
'Jassal, Amanpreet Kaur'
'Sran, Balkaran Singh'
'Suffren, Yan'
'Bernot, Kevin'
'Pointillart, Fabrice'
'Cador, Olivier'
'Hundal, Geeta'

_publ_section_title
;
 Structural diversity and photo-physical and magnetic properties of
 dimeric to 1D polymeric coordination polymers of lighter lanthanide(iii)
 dinitrobenzoates.
;
_journal_issue 13
_journal_name_full 'Dalton transactions (Cambridge, England : 2003)'
_journal_page_first 4722
_journal_page_last 4732
_journal_paper_doi 10.1039/c7dt04596d
_journal_volume 47
_journal_year 2018
_chemical_formula_moiety 'C42 H30 Eu2 N12 O42'
_chemical_formula_sum 'C42 H30 Eu2 N12 O42'
_chemical_formula_weight 1678.66
_space_group_crystal_system triclinic
_space_group_IT_number 2
_space_group_name_Hall '-P 1'
_space_group_name_H-M_alt 'P -1'
_symmetry_space_group_name_Hall '-P 1'
_symmetry_space_group_name_H-M 'P -1'
_atom_sites_solution_hydrogens mixed
_audit_creation_date 2018-01-10
_audit_creation_method
;
Olex2 1.2-dev
(compiled 2017.12.08 svn.r3473 for OlexSys, GUI svn.r5356)
;
_audit_update_record
;
2018-02-08 deposited with the CCDC.
2018-02-23 downloaded from the CCDC.
;
_cell_angle_alpha 63.296(11)
_cell_angle_beta 79.353(13)
_cell_angle_gamma 72.448(11)
_cell_formula_units_Z 1
_cell_length_a 8.893(3)
_cell_length_b 13.631(4)
_cell_length_c 14.316(4)
_cell_measurement_reflns_used 8401
_cell_measurement_temperature 296(2)
_cell_measurement_theta_max 32.99
_cell_measurement_theta_min 2.55
_cell_volume 1475.6(8)
_computing_cell_refinement 'Bruker SAINT'
_computing_data_collection 'Bruker APEX2'
_computing_data_reduction 'Bruker SAINT'
_computing_molecular_graphics 'Olex2 (Dolomanov et al., 2009)'
_computing_publication_material 'Olex2 (Dolomanov et al., 2009)'
_computing_structure_refinement 'ShelXL (Sheldrick, 2015)'
_computing_structure_solution 'Sir-92 (Altomare et al., 1993)'
_diffrn_ambient_temperature 296.15
_diffrn_measured_fraction_theta_full 0.937
_diffrn_measured_fraction_theta_max 0.931
_diffrn_measurement_device_type 'Bruker APEX-II CCD'
_diffrn_measurement_method '\f and \w scans'
_diffrn_radiation_type MoK\a
_diffrn_radiation_wavelength 0.71073
_diffrn_reflns_av_R_equivalents 0.0322
_diffrn_reflns_av_unetI/netI 0.0346
_diffrn_reflns_Laue_measured_fraction_full 0.937
_diffrn_reflns_Laue_measured_fraction_max 0.931
_diffrn_reflns_limit_h_max 11
_diffrn_reflns_limit_h_min -8
_diffrn_reflns_limit_k_max 17
_diffrn_reflns_limit_k_min -17
_diffrn_reflns_limit_l_max 17
_diffrn_reflns_limit_l_min -17
_diffrn_reflns_number 19834
_diffrn_reflns_point_group_measured_fraction_full 0.937
_diffrn_reflns_point_group_measured_fraction_max 0.931
_diffrn_reflns_theta_full 25.242
_diffrn_reflns_theta_max 26.499
_diffrn_reflns_theta_min 1.727
_exptl_absorpt_coefficient_mu 2.230
_exptl_absorpt_correction_T_max 0.781
_exptl_absorpt_correction_T_min 0.672
_exptl_absorpt_correction_type multi-scan
_exptl_absorpt_process_details 'SADABS-2008/1 - Bruker AXS area detector scaling and absorption correction'
_exptl_crystal_colour Colorless
_exptl_crystal_density_diffrn 1.889
_exptl_crystal_density_method 'not measured'
_exptl_crystal_description Rectangular
_exptl_crystal_F_000 828
_exptl_crystal_size_max 0.19
_exptl_crystal_size_mid 0.16
_exptl_crystal_size_min 0.12
_refine_diff_density_max 1.897
_refine_diff_density_min -2.148
_refine_diff_density_rms 0.206
_refine_ls_extinction_method none
_refine_ls_goodness_of_fit_ref 1.163
_refine_ls_hydrogen_treatment mixed
_refine_ls_matrix_type full
_refine_ls_number_parameters 487
_refine_ls_number_reflns 5685
_refine_ls_number_restraints 51
_refine_ls_restrained_S_all 1.159
_refine_ls_R_factor_all 0.0517
_refine_ls_R_factor_gt 0.0378
_refine_ls_shift/su_max 0.002
_refine_ls_shift/su_mean 0.000
_refine_ls_structure_factor_coef Fsqd
_refine_ls_weighting_details 'w=1/[\s^2^(Fo^2^)+15.9613P] where P=(Fo^2^+2Fc^2^)/3'
_refine_ls_weighting_scheme calc
_refine_ls_wR_factor_gt 0.0844
_refine_ls_wR_factor_ref 0.1108
_reflns_Friedel_coverage 0.000
_reflns_number_gt 5120
_reflns_number_total 5685
_reflns_threshold_expression 'I > 2\s(I)'
_cod_data_source_file c7dt04596d2.cif
_cod_data_source_block Eu_24DNB
_cod_depositor_comments
;
The following automatic conversions were performed:

'_exptl_absorpt_correction_type' value 'Multi-scan' changed to
'multi-scan' according to
/home/data/users/saulius/crontab/automatic-downloads/rss-feeds/RSC/lib/dictionaries/cif_core.dic
dictionary named 'cif_core.dic' version 2.4.2 from 2011-04-26.

Automatic conversion script
Id: cif_fix_values 4973 2017-02-22 13:04:09Z antanas 

 Adding full bibliography for 7045715--7045724.cif.
;
_cod_database_code 7045717
_shelx_shelxl_version_number 2017/1
_shelx_space_group_comment
;
The symmetry employed for this shelxl refinement is uniquely defined
by the following loop, which should always be used as a source of
symmetry information in preference to the above space-group names.
They are only intended as comments.
;
_shelx_estimated_absorpt_t_max 0.776
_shelx_estimated_absorpt_t_min 0.677
_olex2_refinement_description
;
1. Fixed Uiso
 At 1.2 times of:
  All C(H) groups, All O(H,H) groups
2. Restrained distances
 O1W-H1WA = O1W-H1WB
 0.82 with sigma of 0.02
 O2W-H2WA = O2W-H2WB
 0.82 with sigma of 0.02
 O3W-H3WA = O3W-H3WB
 0.82 with sigma of 0.02
 H1WA-H1WB
 1.28 with sigma of 0.02
 H2WA-H2WB
 1.28 with sigma of 0.02
 H3WA-H3WB
 1.28 with sigma of 0.02
 C17-N5 \\sim C17-N5A
 with sigma of 0.02
 N5-O15 \\sim N5A-O15A
 with sigma of 0.02
 N5-O16' \\sim N5A-O16
 with sigma of 0.02
 C17-O15 \\sim C17-O15A
 with sigma of 0.04
 C17-O16' \\sim C17-O16
 with sigma of 0.04
 O15-O16' \\sim O15A-O16
 with sigma of 0.04
3. Rigid body (RIGU) restrains
 N5A, O15A, O16, C17
 with sigma for 1-2 distances of 0.001 and sigma for 1-3 distances of 0.001
 N5, O16', O15, C17
 with sigma for 1-2 distances of 0.001 and sigma for 1-3 distances of 0.001
4. Others
 Fixed Sof: N5(0.25) O15(0.25) O16'(0.25) N5A(0.75) O15A(0.75) O16(0.75)
5.a Aromatic/amide H refined with riding coordinates:
 C4(H4), C6(H6), C7(H7), C11(H11), C13(H13), C14(H14), C18(H18), C20(H20),
 C21(H21)
;
_olex2_submission_special_instructions 'No special instructions were received'

loop_
_space_group_symop_operation_xyz
'x, y, z'
'-x, -y, -z'

loop_
_atom_site_label
_atom_site_type_symbol
_atom_site_fract_x
_atom_site_fract_y
_atom_site_fract_z
_atom_site_U_iso_or_equiv
_atom_site_adp_type
_atom_site_occupancy
_atom_site_site_symmetry_order
_atom_site_calc_flag
_atom_site_refinement_flags_posn
_atom_site_refinement_flags_adp
_atom_site_refinement_flags_occupancy
_atom_site_disorder_assembly
_atom_site_disorder_group
C1 C 0.8712(7) 0.2261(5) 0.9434(5) 0.0220(13) Uani 1 1 d . . . . .
C2 C 0.7971(8) 0.3511(5) 0.9101(5) 0.0236(13) Uani 1 1 d . . . . .
C3 C 0.6399(8) 0.3962(5) 0.8910(5) 0.0244(13) Uani 1 1 d . . . . .
C4 C 0.5639(9) 0.5071(5) 0.8697(6) 0.0310(15) Uani 1 1 d . . . . .
H4 H 0.456395 0.534945 0.858839 0.037 Uiso 1 1 calc R . . . .
C5 C 0.6545(9) 0.5748(5) 0.8653(5) 0.0307(15) Uani 1 1 d . . . . .
C6 C 0.8120(9) 0.5358(6) 0.8817(6) 0.0356(17) Uani 1 1 d . . . . .
H6 H 0.870029 0.584035 0.878007 0.043 Uiso 1 1 calc R . . . .
C7 C 0.8838(9) 0.4231(6) 0.9039(6) 0.0323(15) Uani 1 1 d . . . . .
H7 H 0.991284 0.395398 0.914838 0.039 Uiso 1 1 calc R . . . .
C8 C 0.8140(7) 0.0030(5) 0.8804(5) 0.0231(13) Uani 1 1 d . . . . .
C9 C 0.8002(8) 0.0166(6) 0.7708(5) 0.0299(15) Uani 1 1 d . . . . .
C10 C 0.8681(9) -0.0688(7) 0.7364(6) 0.0366(17) Uani 1 1 d . . . . .
C11 C 0.8506(12) -0.0536(8) 0.6385(7) 0.053(2) Uani 1 1 d . . . . .
H11 H 0.895665 -0.111632 0.616819 0.063 Uiso 1 1 calc R . . . .
C12 C 0.7659(12) 0.0478(10) 0.5731(6) 0.057(3) Uani 1 1 d . . . . .
C13 C 0.6939(12) 0.1345(9) 0.6020(7) 0.059(3) Uani 1 1 d . . . . .
H13 H 0.633686 0.202598 0.555802 0.071 Uiso 1 1 calc R . . . .
C14 C 0.7134(11) 0.1178(7) 0.7032(6) 0.0456(19) Uani 1 1 d . . . . .
H14 H 0.667137 0.175782 0.724722 0.055 Uiso 1 1 calc R . . . .
C15 C 0.8687(12) -0.2690(7) 1.3367(6) 0.050(2) Uani 1 1 d . . . . .
C16 C 0.9704(11) -0.3240(6) 1.4257(6) 0.045(2) Uani 1 1 d . . . . .
C17 C 0.9245(12) -0.3278(8) 1.5243(7) 0.0514(19) Uani 1 1 d D U . . .
C18 C 1.0280(13) -0.3757(8) 1.6041(7) 0.059(3) Uani 1 1 d . . . . .
H18 H 0.993998 -0.376322 1.669762 0.070 Uiso 1 1 calc R . . . .
C19 C 1.1784(13) -0.4209(7) 1.5823(8) 0.060(3) Uani 1 1 d . . . . .
C20 C 1.2316(14) -0.4210(9) 1.4874(10) 0.073(3) Uani 1 1 d . . . . .
H20 H 1.337038 -0.453593 1.475374 0.087 Uiso 1 1 calc R . . . .
C21 C 1.1279(14) -0.3722(9) 1.4087(8) 0.065(3) Uani 1 1 d . . . . .
H21 H 1.164330 -0.371592 1.343280 0.078 Uiso 1 1 calc R . . . .
N1 N 0.5458(7) 0.3266(5) 0.8875(5) 0.0331(14) Uani 1 1 d . . . . .
N2 N 0.5741(9) 0.6937(5) 0.8418(5) 0.0414(16) Uani 1 1 d . . . . .
N3 N 0.9538(10) -0.1806(6) 0.8088(7) 0.0518(19) Uani 1 1 d . . . . .
N4 N 0.7443(14) 0.0634(11) 0.4654(7) 0.083(3) Uani 1 1 d . . . . .
N5 N 0.756(3) -0.306(4) 1.553(2) 0.077(14) Uani 0.25 1 d D U P A 1
N6 N 1.2893(16) -0.4709(8) 1.6671(10) 0.087(3) Uani 1 1 d . . . . .
O1 O 0.7886(5) 0.1622(3) 1.0046(3) 0.0240(9) Uani 1 1 d . . . . .
O2 O 1.0073(6) 0.1998(4) 0.9073(4) 0.0306(11) Uani 1 1 d . . . . .
O3 O 0.5973(8) 0.2791(5) 0.8299(6) 0.0564(17) Uani 1 1 d . . . . .
O4 O 0.4239(7) 0.3221(5) 0.9405(5) 0.0523(15) Uani 1 1 d . . . . .
O5 O 0.4328(8) 0.7214(5) 0.8395(6) 0.0627(19) Uani 1 1 d . . . . .
O6 O 0.6550(8) 0.7578(4) 0.8269(5) 0.0584(18) Uani 1 1 d . . . . .
O7 O 0.6986(6) -0.0103(5) 0.9438(4) 0.0348(11) Uani 1 1 d . . . . .
O8 O 0.9359(5) 0.0114(4) 0.9031(4) 0.0277(10) Uani 1 1 d . . . . .
O9 O 0.9338(9) -0.2052(5) 0.9009(5) 0.0636(19) Uani 1 1 d . . . . .
O10 O 1.0369(11) -0.2439(7) 0.7706(7) 0.092(3) Uani 1 1 d . . . . .
O11 O 0.8025(15) -0.0190(9) 0.4454(7) 0.114(4) Uani 1 1 d . . . . .
O12 O 0.6836(15) 0.1571(11) 0.4057(7) 0.135(5) Uani 1 1 d . . . . .
O13 O 0.8071(12) -0.3290(6) 1.3206(6) 0.087(3) Uani 1 1 d . . . . .
O14 O 0.8604(7) -0.1655(4) 1.2786(4) 0.0452(14) Uani 1 1 d . . . . .
O15 O 0.704(4) -0.355(4) 1.640(2) 0.112(15) Uani 0.25 1 d D U P A 1
O16' O 0.674(3) -0.211(3) 1.491(2) 0.059(6) Uani 0.25 1 d D U P A 1
O17 O 1.2365(15) -0.4810(9) 1.7532(8) 0.115(4) Uani 1 1 d . . . . .
O18 O 1.4268(14) -0.5011(11) 1.6452(10) 0.137(5) Uani 1 1 d . . . . .
O1W O 0.6599(7) -0.1726(4) 1.1530(5) 0.0422(13) Uani 1 1 d D . . . .
H1WA H 0.616(10) -0.184(6) 1.115(5) 0.051 Uiso 1 1 d DR . . . .
H1WB H 0.689(10) -0.235(3) 1.200(4) 0.051 Uiso 1 1 d DR . . . .
O2W O 0.5352(6) 0.0559(5) 1.1133(5) 0.0425(14) Uani 1 1 d D . . . .
H2WA H 0.471(7) 0.050(7) 1.082(6) 0.051 Uiso 1 1 d DR . . . .
H2WB H 0.485(8) 0.107(5) 1.130(7) 0.051 Uiso 1 1 d DR . . . .
O3W O 0.7754(8) 0.0562(4) 1.2225(4) 0.0430(14) Uani 1 1 d D . . . .
H3WA H 0.715(9) 0.118(3) 1.212(5) 0.052 Uiso 1 1 d DR . . . .
H3WB H 0.767(10) 0.022(5) 1.2861(18) 0.052 Uiso 1 1 d DR . . . .
Eu1 Eu 0.81017(4) -0.03645(2) 1.10501(2) 0.01888(10) Uani 1 1 d . . . . .
N5A N 0.7642(14) -0.2735(14) 1.5477(11) 0.066(4) Uani 0.75 1 d D U P A 2
O15A O 0.7309(15) -0.2627(13) 1.6270(9) 0.096(4) Uani 0.75 1 d D U P A 2
O16 O 0.6666(16) -0.2543(15) 1.4830(11) 0.106(6) Uani 0.75 1 d D U P A 2

loop_
_atom_site_aniso_label
_atom_site_aniso_U_11
_atom_site_aniso_U_22
_atom_site_aniso_U_33
_atom_site_aniso_U_23
_atom_site_aniso_U_13
_atom_site_aniso_U_12
C1 0.024(3) 0.018(3) 0.026(3) -0.010(2) -0.005(3) -0.003(2)
C2 0.027(3) 0.019(3) 0.025(3) -0.010(2) -0.002(3) -0.005(3)
C3 0.027(3) 0.020(3) 0.028(3) -0.009(3) -0.009(3) -0.005(3)
C4 0.029(4) 0.021(3) 0.037(4) -0.010(3) -0.005(3) 0.001(3)
C5 0.042(4) 0.017(3) 0.031(4) -0.012(3) -0.002(3) -0.002(3)
C6 0.040(4) 0.022(3) 0.050(4) -0.015(3) -0.005(3) -0.012(3)
C7 0.027(4) 0.024(3) 0.047(4) -0.013(3) -0.009(3) -0.006(3)
C8 0.020(3) 0.023(3) 0.029(3) -0.012(3) -0.008(3) -0.004(2)
C9 0.029(4) 0.038(4) 0.027(3) -0.013(3) 0.003(3) -0.017(3)
C10 0.035(4) 0.048(4) 0.039(4) -0.023(4) -0.005(3) -0.016(3)
C11 0.060(6) 0.068(6) 0.050(5) -0.040(5) 0.007(4) -0.025(5)
C12 0.063(6) 0.093(8) 0.029(4) -0.033(5) -0.005(4) -0.029(6)
C13 0.068(7) 0.068(6) 0.028(4) -0.014(4) -0.018(4) 0.000(5)
C14 0.050(5) 0.048(5) 0.038(4) -0.021(4) -0.007(4) -0.005(4)
C15 0.076(7) 0.029(4) 0.037(4) -0.004(3) -0.006(4) -0.014(4)
C16 0.065(6) 0.027(4) 0.032(4) 0.001(3) -0.011(4) -0.014(4)
C17 0.065(4) 0.051(5) 0.035(4) -0.012(3) -0.007(3) -0.016(3)
C18 0.083(8) 0.056(5) 0.035(5) -0.010(4) -0.026(5) -0.017(5)
C19 0.066(7) 0.034(4) 0.068(7) -0.005(4) -0.029(5) -0.009(4)
C20 0.059(7) 0.059(6) 0.081(8) -0.018(6) -0.017(6) 0.001(5)
C21 0.076(8) 0.058(6) 0.047(5) -0.014(5) -0.008(5) -0.007(5)
N1 0.031(3) 0.024(3) 0.044(4) -0.008(3) -0.024(3) -0.003(2)
N2 0.055(5) 0.021(3) 0.043(4) -0.015(3) -0.005(3) 0.001(3)
N3 0.062(5) 0.043(4) 0.065(5) -0.032(4) -0.019(4) -0.009(4)
N4 0.102(8) 0.121(9) 0.034(5) -0.038(6) -0.011(5) -0.025(7)
N5 0.065(5) 0.101(19) 0.041(12) -0.015(12) -0.004(6) -0.011(6)
N6 0.100(9) 0.060(6) 0.091(8) -0.008(6) -0.065(7) -0.012(6)
O1 0.026(2) 0.018(2) 0.025(2) -0.0058(18) -0.0057(18) -0.0043(18)
O2 0.029(3) 0.020(2) 0.041(3) -0.015(2) 0.006(2) -0.0051(19)
O3 0.062(4) 0.045(3) 0.083(5) -0.042(3) -0.016(4) -0.012(3)
O4 0.033(3) 0.054(4) 0.069(4) -0.019(3) -0.004(3) -0.019(3)
O5 0.053(4) 0.030(3) 0.097(5) -0.029(3) -0.008(4) 0.009(3)
O6 0.073(4) 0.023(3) 0.080(5) -0.025(3) 0.011(4) -0.017(3)
O7 0.024(3) 0.058(3) 0.030(3) -0.020(2) -0.004(2) -0.017(2)
O8 0.020(2) 0.027(2) 0.042(3) -0.019(2) -0.009(2) -0.0035(18)
O9 0.105(6) 0.038(3) 0.054(4) -0.018(3) -0.031(4) -0.011(3)
O10 0.107(7) 0.064(5) 0.106(7) -0.058(5) -0.016(5) 0.018(4)
O11 0.192(12) 0.120(8) 0.057(5) -0.054(6) -0.010(6) -0.047(8)
O12 0.144(10) 0.172(11) 0.046(5) -0.040(6) -0.030(6) 0.024(8)
O13 0.158(8) 0.043(4) 0.062(4) 0.011(3) -0.057(5) -0.050(5)
O14 0.069(4) 0.020(2) 0.042(3) -0.009(2) -0.006(3) -0.011(2)
O15 0.064(13) 0.16(3) 0.046(11) 0.002(12) -0.004(9) -0.011(13)
O16' 0.066(8) 0.089(15) 0.030(11) -0.033(8) -0.014(8) -0.012(8)
O17 0.148(10) 0.100(7) 0.085(7) -0.014(6) -0.079(7) -0.014(7)
O18 0.084(8) 0.147(10) 0.142(10) -0.020(8) -0.067(8) -0.005(7)
O1W 0.036(3) 0.029(3) 0.060(4) -0.008(2) -0.016(3) -0.016(2)
O2W 0.020(3) 0.044(3) 0.082(4) -0.043(3) -0.005(3) -0.005(2)
O3W 0.067(4) 0.026(3) 0.032(3) -0.017(2) -0.010(3) 0.005(3)
Eu1 0.01763(16) 0.01583(15) 0.02453(17) -0.00882(12) -0.00395(11) -0.00385(11)
N5A 0.069(4) 0.079(9) 0.044(5) -0.024(5) -0.003(3) -0.012(4)
O15A 0.088(8) 0.140(11) 0.061(5) -0.056(6) -0.001(5) -0.009(7)
O16 0.065(5) 0.179(16) 0.076(7) -0.071(9) -0.011(5) -0.001(7)

loop_
_atom_type_symbol
_atom_type_description
_atom_type_scat_dispersion_real
_atom_type_scat_dispersion_imag
_atom_type_scat_source
C C 0.0030 0.0020 'International Tables Vol C Tables 4.2.6.8 and 6.1.1.4'
H H 0.0000 0.0000 'International Tables Vol C Tables 4.2.6.8 and 6.1.1.4'
N N 0.0060 0.0030 'International Tables Vol C Tables 4.2.6.8 and 6.1.1.4'
O O 0.0110 0.0060 'International Tables Vol C Tables 4.2.6.8 and 6.1.1.4'
Eu Eu -0.1578 3.6682 'International Tables Vol C Tables 4.2.6.8 and 6.1.1.4'

loop_
_geom_angle_atom_site_label_1
_geom_angle_atom_site_label_2
_geom_angle_atom_site_label_3
_geom_angle
_geom_angle_site_symmetry_1
_geom_angle_site_symmetry_3
O1 C1 C2 115.6(5) . .
O1 C1 O2 128.0(6) . .
O2 C1 C2 116.4(5) . .
C3 C2 C1 121.3(6) . .
C3 C2 C7 117.7(6) . .
C7 C2 C1 120.9(6) . .
C2 C3 C4 123.5(6) . .
C2 C3 N1 120.0(5) . .
C4 C3 N1 116.4(6) . .
C3 C4 H4 121.7 . .
C3 C4 C5 116.6(7) . .
C5 C4 H4 121.7 . .
C4 C5 N2 116.8(7) . .
C6 C5 C4 122.9(6) . .
C6 C5 N2 120.3(6) . .
C5 C6 H6 120.6 . .
C5 C6 C7 118.7(6) . .
C7 C6 H6 120.6 . .
C2 C7 H7 119.7 . .
C6 C7 C2 120.6(7) . .
C6 C7 H7 119.7 . .
C9 C8 Eu1 173.4(4) . .
O7 C8 C9 118.7(6) . .
O7 C8 O8 121.2(6) . .
O7 C8 Eu1 55.2(3) . .
O8 C8 C9 120.0(6) . .
O8 C8 Eu1 66.3(3) . .
C10 C9 C8 123.7(7) . .
C14 C9 C8 117.7(6) . .
C14 C9 C10 118.6(7) . .
C9 C10 N3 120.0(7) . .
C11 C10 C9 121.7(8) . .
C11 C10 N3 118.2(8) . .
C10 C11 H11 120.8 . .
C12 C11 C10 118.3(8) . .
C12 C11 H11 120.8 . .
C11 C12 C13 123.0(8) . .
C11 C12 N4 118.2(10) . .
C13 C12 N4 118.7(10) . .
C12 C13 H13 121.0 . .
C12 C13 C14 117.9(9) . .
C14 C13 H13 121.0 . .
C9 C14 C13 120.3(8) . .
C9 C14 H14 119.8 . .
C13 C14 H14 119.8 . .
O13 C15 C16 117.5(7) . .
O13 C15 O14 125.0(9) . .
O14 C15 C16 117.3(8) . .
C17 C16 C15 125.7(9) . .
C17 C16 C21 116.5(9) . .
C21 C16 C15 117.8(8) . .
C16 C17 C18 123.3(10) . .
C16 C17 N5 117(2) . .
C16 C17 N5A 120.4(10) . .
C18 C17 N5 117.6(17) . .
C18 C17 N5A 116.2(10) . .
C17 C18 H18 121.5 . .
C19 C18 C17 117.1(9) . .
C19 C18 H18 121.5 . .
C18 C19 C20 122.9(10) . .
C18 C19 N6 117.1(11) . .
C20 C19 N6 120.0(11) . .
C19 C20 H20 120.3 . .
C19 C20 C21 119.4(11) . .
C21 C20 H20 120.3 . .
C16 C21 H21 119.5 . .
C20 C21 C16 120.9(10) . .
C20 C21 H21 119.5 . .
O3 N1 C3 116.6(6) . .
O4 N1 C3 117.8(6) . .
O4 N1 O3 125.5(6) . .
O5 N2 C5 118.1(7) . .
O5 N2 O6 124.1(6) . .
O6 N2 C5 117.8(7) . .
O9 N3 C10 118.5(7) . .
O9 N3 O10 124.4(9) . .
O10 N3 C10 117.1(8) . .
O11 N4 C12 116.4(11) . .
O12 N4 C12 116.6(11) . .
O12 N4 O11 126.7(10) . .
O15 N5 C17 122(2) . .
O15 N5 O16' 120(3) . .
O16' N5 C17 115(3) . .
O17 N6 C19 118.5(13) . .
O17 N6 O18 123.9(12) . .
O18 N6 C19 117.5(14) . .
C1 O1 Eu1 139.0(4) . .
C1 O2 Eu1 138.6(4) . 2_757
C8 O7 Eu1 101.0(4) . .
C8 O8 Eu1 89.4(4) . .
C8 O8 Eu1 163.2(4) . 2_757
Eu1 O8 Eu1 107.36(17) 2_757 .
C15 O14 Eu1 138.8(6) . .
H1WA O1W H1WB 104(3) . .
Eu1 O1W H1WA 128(6) . .
Eu1 O1W H1WB 118(6) . .
H2WA O2W H2WB 103(3) . .
Eu1 O2W H2WA 121(5) . .
Eu1 O2W H2WB 135(5) . .
H3WA O3W H3WB 103(3) . .
Eu1 O3W H3WA 123(6) . .
Eu1 O3W H3WB 122(6) . .
C8 Eu1 Eu1 57.37(12) . 2_757
O1 Eu1 C8 74.59(15) . .
O1 Eu1 O7 80.95(16) . .
O1 Eu1 O8 68.18(14) . .
O1 Eu1 O2W 73.67(18) . .
O1 Eu1 O3W 70.16(16) . .
O1 Eu1 Eu1 66.26(11) . 2_757
O2 Eu1 C8 74.86(17) 2_757 .
O2 Eu1 O1 132.20(15) 2_757 .
O2 Eu1 O7 85.57(18) 2_757 .
O2 Eu1 O8 68.79(15) 2_757 .
O2 Eu1 O1W 74.33(18) 2_757 .
O2 Eu1 O2W 144.18(17) 2_757 .
O2 Eu1 O3W 133.90(18) 2_757 .
O2 Eu1 Eu1 66.43(11) 2_757 2_757
O7 Eu1 C8 23.82(16) . .
O7 Eu1 O8 48.05(14) . .
O7 Eu1 Eu1 81.09(11) . 2_757
O8 Eu1 C8 24.31(15) . .
O8 Eu1 C8 96.95(17) 2_757 .
O8 Eu1 O1 74.32(15) 2_757 .
O8 Eu1 O2 73.92(16) 2_757 2_757
O8 Eu1 O7 120.63(16) 2_757 .
O8 Eu1 O8 72.64(17) 2_757 .
O8 Eu1 O1W 144.95(17) 2_757 .
O8 Eu1 O2W 141.86(16) 2_757 .
O8 Eu1 O3W 77.35(19) 2_757 .
O8 Eu1 Eu1 39.58(12) 2_757 2_757
O8 Eu1 Eu1 33.07(9) . 2_757
O14 Eu1 C8 148.10(17) . .
O14 Eu1 O1 135.57(16) . .
O14 Eu1 O2 75.21(18) . 2_757
O14 Eu1 O7 142.24(18) . .
O14 Eu1 O8 85.14(19) . 2_757
O14 Eu1 O8 141.58(17) . .
O14 Eu1 O1W 72.7(2) . .
O14 Eu1 O2W 103.9(2) . .
O14 Eu1 O3W 67.07(18) . .
O14 Eu1 Eu1 118.33(16) . 2_757
O1W Eu1 C8 88.76(19) . .
O1W Eu1 O1 139.92(17) . .
O1W Eu1 O7 70.90(19) . .
O1W Eu1 O8 108.74(18) . .
O1W Eu1 O2W 71.43(19) . .
O1W Eu1 O3W 116.1(2) . .
O1W Eu1 Eu1 133.03(16) . 2_757
O2W Eu1 C8 94.0(2) . .
O2W Eu1 O7 73.67(19) . .
O2W Eu1 O8 113.04(18) . .
O2W Eu1 O3W 72.7(2) . .
O2W Eu1 Eu1 135.30(16) . 2_757
O3W Eu1 C8 144.54(17) . .
O3W Eu1 O7 140.45(18) . .
O3W Eu1 O8 133.62(17) . .
O3W Eu1 Eu1 109.59(16) . 2_757
O15A N5A C17 120.3(14) . .
O15A N5A O16 125.6(12) . .
O16 N5A C17 113.5(14) . .

loop_
_geom_bond_atom_site_label_1
_geom_bond_atom_site_label_2
_geom_bond_distance
_geom_bond_site_symmetry_2
C1 C2 1.508(8) .
C1 O1 1.235(7) .
C1 O2 1.239(8) .
C2 C3 1.370(9) .
C2 C7 1.385(9) .
C3 C4 1.371(9) .
C3 N1 1.463(8) .
C4 H4 0.9300 .
C4 C5 1.372(10) .
C5 C6 1.364(11) .
C5 N2 1.467(8) .
C6 H6 0.9300 .
C6 C7 1.383(9) .
C7 H7 0.9300 .
C8 C9 1.520(9) .
C8 O7 1.237(8) .
C8 O8 1.238(7) .
C8 Eu1 3.007(6) .
C9 C10 1.393(10) .
C9 C14 1.367(11) .
C10 C11 1.354(11) .
C10 N3 1.466(11) .
C11 H11 0.9300 .
C11 C12 1.351(14) .
C12 C13 1.366(14) .
C12 N4 1.499(11) .
C13 H13 0.9300 .
C13 C14 1.398(11) .
C14 H14 0.9300 .
C15 C16 1.470(12) .
C15 O13 1.229(11) .
C15 O14 1.262(9) .
C16 C17 1.377(12) .
C16 C21 1.384(14) .
C17 C18 1.390(12) .
C17 N5 1.46(2) .
C17 N5A 1.450(14) .
C18 H18 0.9300 .
C18 C19 1.337(15) .
C19 C20 1.354(15) .
C19 N6 1.485(13) .
C20 H20 0.9300 .
C20 C21 1.379(15) .
C21 H21 0.9300 .
N1 O3 1.212(8) .
N1 O4 1.204(8) .
N2 O5 1.200(9) .
N2 O6 1.218(9) .
N3 O9 1.198(10) .
N3 O10 1.216(10) .
N4 O11 1.224(14) .
N4 O12 1.194(14) .
N5 O15 1.19(2) .
N5 O16' 1.28(3) .
N6 O17 1.196(16) .
N6 O18 1.197(16) .
O1 Eu1 2.393(4) .
O2 Eu1 2.386(4) 2_757
O7 Eu1 2.516(5) .
O8 Eu1 2.358(4) 2_757
O8 Eu1 2.753(5) .
O14 Eu1 2.341(5) .
O1W H1WA 0.81(2) .
O1W H1WB 0.81(2) .
O1W Eu1 2.390(5) .
O2W H2WA 0.82(2) .
O2W H2WB 0.82(2) .
O2W Eu1 2.398(5) .
O3W H3WA 0.82(2) .
O3W H3WB 0.82(2) .
O3W Eu1 2.449(5) .
Eu1 Eu1 4.1247(12) 2_757
N5A O15A 1.182(17) .
N5A O16 1.273(19) .

loop_
_geom_torsion_atom_site_label_1
_geom_torsion_atom_site_label_2
_geom_torsion_atom_site_label_3
_geom_torsion_atom_site_label_4
_geom_torsion
_geom_torsion_site_symmetry_4
C1 C2 C3 C4 173.9(6) .
C1 C2 C3 N1 -9.1(9) .
C1 C2 C7 C6 -174.7(7) .
C2 C1 O1 Eu1 -174.1(4) .
C2 C1 O2 Eu1 -167.8(4) 2_757
C2 C3 C4 C5 1.7(11) .
C2 C3 N1 O3 -52.4(9) .
C2 C3 N1 O4 128.4(7) .
C3 C2 C7 C6 1.5(11) .
C3 C4 C5 C6 -0.5(11) .
C3 C4 C5 N2 179.5(6) .
C4 C3 N1 O3 124.8(7) .
C4 C3 N1 O4 -54.4(9) .
C4 C5 C6 C7 -0.1(12) .
C4 C5 N2 O5 8.2(10) .
C4 C5 N2 O6 -172.6(7) .
C5 C6 C7 C2 -0.4(12) .
C6 C5 N2 O5 -171.8(8) .
C6 C5 N2 O6 7.4(11) .
C7 C2 C3 C4 -2.3(10) .
C7 C2 C3 N1 174.7(6) .
C8 C9 C10 C11 178.8(7) .
C8 C9 C10 N3 2.3(11) .
C8 C9 C14 C13 -178.7(8) .
C9 C8 O7 Eu1 177.1(5) .
C9 C8 O8 Eu1 0.0(18) 2_757
C9 C8 O8 Eu1 -177.9(5) .
C9 C10 C11 C12 0.6(13) .
C9 C10 N3 O9 16.9(12) .
C9 C10 N3 O10 -165.5(8) .
C10 C9 C14 C13 0.0(13) .
C10 C11 C12 C13 -1.8(15) .
C10 C11 C12 N4 -178.9(9) .
C11 C10 N3 O9 -159.7(8) .
C11 C10 N3 O10 17.9(12) .
C11 C12 C13 C14 2.0(16) .
C11 C12 N4 O11 1.8(16) .
C11 C12 N4 O12 -172.3(12) .
C12 C13 C14 C9 -1.0(15) .
C13 C12 N4 O11 -175.4(11) .
C13 C12 N4 O12 10.4(17) .
C14 C9 C10 C11 0.2(12) .
C14 C9 C10 N3 -176.3(7) .
C15 C16 C17 C18 -176.3(8) .
C15 C16 C17 N5 19(3) .
C15 C16 C17 N5A -0.8(16) .
C15 C16 C21 C20 177.2(9) .
C16 C15 O14 Eu1 153.1(7) .
C16 C17 C18 C19 -0.8(14) .
C16 C17 N5 O15 143(6) .
C16 C17 N5 O16' -56(6) .
C16 C17 N5A O15A -169.2(14) .
C16 C17 N5A O16 19(2) .
C17 C16 C21 C20 0.0(15) .
C17 C18 C19 C20 0.3(15) .
C17 C18 C19 N6 179.3(8) .
C18 C17 N5 O15 -22(8) .
C18 C17 N5 O16' 138(4) .
C18 C17 N5A O15A 7(2) .
C18 C17 N5A O16 -164.9(15) .
C18 C19 C20 C21 0.3(17) .
C18 C19 N6 O17 9.0(15) .
C18 C19 N6 O18 -172.6(11) .
C19 C20 C21 C16 -0.5(17) .
C20 C19 N6 O17 -172.0(11) .
C20 C19 N6 O18 6.5(16) .
C21 C16 C17 C18 0.7(14) .
C21 C16 C17 N5 -164(3) .
C21 C16 C17 N5A 176.2(12) .
N1 C3 C4 C5 -175.4(6) .
N2 C5 C6 C7 179.8(7) .
N3 C10 C11 C12 177.2(8) .
N4 C12 C13 C14 179.1(9) .
N5 C17 C18 C19 164(3) .
N6 C19 C20 C21 -178.7(10) .
O1 C1 C2 C3 -38.3(9) .
O1 C1 C2 C7 137.7(7) .
O1 C1 O2 Eu1 13.0(12) 2_757
O2 C1 C2 C3 142.3(7) .
O2 C1 C2 C7 -41.6(9) .
O2 C1 O1 Eu1 5.1(11) .
O7 C8 C9 C10 -104.2(8) .
O7 C8 C9 C14 74.4(9) .
O7 C8 O8 Eu1 -176.1(10) 2_757
O7 C8 O8 Eu1 6.1(6) .
O8 C8 C9 C10 79.7(8) .
O8 C8 C9 C14 -101.7(8) .
O8 C8 O7 Eu1 -6.8(7) .
O13 C15 C16 C17 -96.4(12) .
O13 C15 C16 C21 86.7(12) .
O13 C15 O14 Eu1 -21.7(17) .
O14 C15 C16 C17 88.5(11) .
O14 C15 C16 C21 -88.5(11) .
Eu1 C8 O8 Eu1 177.9(15) 2_757
N5A C17 C18 C19 -176.5(11) .
